data_1526074
loop_
_publ_author_name
'Mrak, M.'
'Zabukovec Logar, N.'
'Helliwell, M.'
'Ristic, A.'
'Kaucic, V.'

_publ_section_title
;
 Structure refinement of zinc containing gallophosphate with the ULM-5
 structure
;
_journal_name_full 'Acta Chimica Slovenica'
_journal_page_first 147
_journal_page_last 158
_journal_volume 48
_journal_year 2001
_chemical_formula_sum 'C12 H41 F4 Ga7 N4 O36 P8 Zn'
_chemical_name_systematic
;
(C6 H12 (N H2)2)2 Zn Ga7 (H P O4)2 (P O4)6 (O H) F4 (H2 O)3
;
_space_group_IT_number 18
_symmetry_space_group_name_Hall 'P 2 2ab'
_symmetry_space_group_name_H-M 'P 21 21 2'
_cell_angle_alpha 90
_cell_angle_beta 90
_cell_angle_gamma 90
_cell_formula_units_Z 4
_cell_length_a 24.814
_cell_length_b 18.458
_cell_length_c 10.2575
_cell_volume 4698.107
_citation_journal_id_ASTM ACSLE7
_cod_data_source_file Mrak_ACSLE7_2001_875.cif
_cod_data_source_block C12H41F4Ga7N4O36P8Zn1
_cod_original_formula_sum 'C12 H41 F4 Ga7 N4 O36 P8 Zn1'
_cod_database_code 1526074

loop_
_symmetry_equiv_pos_as_xyz
x,y,z
-x,-y,z
x+1/2,-y+1/2,-z
-x+1/2,y+1/2,-z

loop_
_atom_site_label
_atom_site_type_symbol
_atom_site_fract_x
_atom_site_fract_y
_atom_site_fract_z
_atom_site_occupancy
_atom_site_U_iso_or_equiv
F3 F-1 0.3071 0.8123 0.4185 1 0.0
O9 O-2 0.096 0.6313 0.0134 1 0.0
C10 C+2 0.0783 0.826 0.844 0.5 0.0
Ga6 Ga+3 0.22369 0.20236 0.08158 1 0.0
O7 O-2 0.4363 0.8731 0.2764 1 0.0
Ga2 Ga+3 0.16161 0.65286 0.0723 1 0.0
O1 O-2 0.2083 0.586 0.1318 1 0.0
C1 C+2 0.136 -0.0023 0.213 1 0.0
O23 O-2 0.1195 0.63 0.2868 1 0.0
F2 F-1 0.2626 0.6878 0.3331 1 0.0
O31 O-2 0.3005 0.3603 -0.0361 1 0.0
O14 O-2 0.2949 0.8952 0.6286 1 0.0
O3 O-2 0.268 0.49 0.0417 1 0.0
P8 P+5 0.20858 0.79451 0.1246 1 0.0
Ga1 Ga+3 0.4375 -0.08422 0.11277 1 0.0
P1 P+5 0.26747 0.5649 0.104 1 0.0
P3 P+5 0.06427 0.58428 -0.0802 1 0.0
O16 O-2 0.293 0.4086 0.2585 1 0.0
O32 O-2 0.2435 0.2501 -0.0805 1 0.0
O27 O-2 0.3082 0.6134 0.5354 1 0.0
N2 N-3 0.0014 0.6633 0.2423 1 0.0
O12 O-2 0.5056 -0.0899 0.0367 1 0.0
O35 O-2 0.3301 -0.0833 0.1965 1 0.0
O2 O-2 0.296 0.5641 0.2388 1 0.0
N4 N-3 0.863 0.7675 0.7817 1 0.0
C7 C+2 0.1043 0.7988 0.789 0.5 0.0
O11 O-2 0.4133 0.0065 0.0726 1 0.0
P4 P+5 0.23462 -0.0897 0.6054 1 0.0
O33 O-2 0.1997 0.6658 -0.0962 1 0.0
Ga3 Ga+3 0.26464 0.58295 0.39829 1 0.0
C12 C+2 -0.0147 0.887 0.725 1 0.0
Ga4 Ga+3 0.34615 0.82721 0.59097 1 0.0
O19 O-2 0.3805 0.8441 0.7662 1 0.0
O15 O-2 0.2719 0.4842 0.4585 1 0.0
O5 O-2 0.4961 -0.095 0.4653 1 0.0
O36 O-2 0.0935 0.4828 0.242 1 0.0
O34 O-2 0.1949 0.5487 0.7221 1 0.0
F1 F-1 0.2533 0.2883 0.1671 1 0.0
C4 C+2 0.0219 0.8642 0.288 1 0.0
C9 C+2 0.0566 0.8304 0.71 0.5 0.0
O24 O-2 0.604 0.8675 0.4724 1 0.0
Ga7 Ga+3 0.23191 0.77191 0.4226 1 0.0
O20 O-2 0.1854 0.3859 0.0633 1 0.0
O17 O-2 0.155 0.2539 0.0698 1 0.0
N3 N-3 0.1416 0.7535 0.713 1 0.0
O30 O-2 0.1578 0.7473 0.1182 1 0.0
O29 O-2 0.2166 0.8227 0.2623 1 0.0
Zn1 Zn+2 0.55936 -0.06966 0.37861 1 0.0
P6 P+5 0.14541 0.64489 0.4211 1 0.0
O22 O-2 0.1617 0.7234 0.4265 1 0.0
O18 O-2 0.4069 0.8487 -0.0006 1 0.0
O25 O-2 0.35 0.7279 0.6098 1 0.0
C15 C+2 -0.0945 0.8182 0.7749 1 0.0
C11 C+2 0.032 0.8811 0.821 1 0.0
C3 C+2 0.0799 0.8912 0.266 1 0.0
N1 N-3 0.1901 -0.0172 0.2574 1 0.0
P2 P+5 0.43785 -0.09608 0.4149 1 0.0
O6 O-2 0.4122 -0.0205 0.4192 1 0.0
O13 O-2 0.2066 0.8554 0.5195 1 0.0
C5 C+2 0.021 0.7823 0.328 1 0.0
F4 F-1 0 0 0.2617 1 0.0
O8 O-2 0.4086 0.8541 0.5056 1 0.0
Ga5 Ga+3 0.25853 0.39312 0.10238 1 0.0
O26 O-2 0.25 0.7225 0.5833 1 0.0
O4 O-2 0.2975 0.6177 0.0161 1 0.0
C2 C+2 0.0925 -0.0305 0.305 1 0.0
C6 C+2 0.0092 0.7398 0.206 1 0.0
P5 P+5 0.13934 0.33174 0.0943 1 0.0
O21 O-2 0.1922 0.5908 0.4414 1 0.0
C14 C+2 -0.0628 0.846 0.659 0.5 0.0
O10 O-2 0.5715 0.8856 0.2196 1 0.0
C8 C+2 0.0972 0.8046 0.706 0.5 0.0
C13 C+2 -0.0381 0.829 0.823 0.5 0.0
P7 P+5 0.30016 0.6799 0.6223 1 0.0
O28 O-2 0.2056 0.1526 0.2377 1 0.0
